data_7029577
loop_
_publ_author_name
'Suzaki, Yuji'
'Saito, Takashi'
'Ide, Tomohito'
'Osakada, Kohtaro'

_publ_section_title
;
 A rhomboid-shaped organic host molecule with small binding space.
 Unsymmetrical and symmetrical inclusion of halonium ions.
;
_journal_issue 18
_journal_name_full 'Dalton transactions (Cambridge, England : 2003)'
_journal_page_first 6643
_journal_page_last 6649
_journal_paper_doi 10.1039/c3dt53629g
_journal_volume 43
_journal_year 2014
_chemical_formula_moiety 'C34 H14 F6 N2 O4 Pd'
_chemical_formula_sum 'C34 H14 F6 N2 O4 Pd'
_chemical_formula_weight 734.87
_space_group_crystal_system triclinic
_space_group_IT_number 2
_space_group_name_Hall '-P 1'
_space_group_name_H-M_alt 'P -1'
_symmetry_space_group_name_Hall '-P 1'
_symmetry_space_group_name_H-M 'P -1'
_atom_sites_solution_hydrogens geom
_audit_creation_method SHELXL-2013
_cell_angle_alpha 73.922(7)
_cell_angle_beta 89.198(6)
_cell_angle_gamma 78.763(6)
_cell_formula_units_Z 1
_cell_length_a 7.376(3)
_cell_length_b 9.605(5)
_cell_length_c 10.808(5)
_cell_measurement_reflns_used 2203
_cell_measurement_temperature 90(2)
_cell_measurement_theta_max 28.1383
_cell_measurement_theta_min 2.2481
_cell_volume 721.0(6)
_computing_cell_refinement 'Bruker APEXII'
_computing_data_collection 'Bruker APEXII'
_computing_data_reduction 'Bruker APEXII'
_computing_molecular_graphics 'Bruker XShell'
_computing_publication_material 'Bruker XShell'
_computing_structure_refinement 'SHELXL-2013 (Sheldrick, 2013)'
_computing_structure_solution 'SHELXT (George Sheldrick, 2013)'
_diffrn_ambient_temperature 90(2)
_diffrn_measured_fraction_theta_full 0.954
_diffrn_measured_fraction_theta_max 0.982
_diffrn_measurement_device_type 'Bruker APEXII'
_diffrn_radiation_type MoK\a
_diffrn_radiation_wavelength 0.71073
_diffrn_reflns_av_R_equivalents 0.0220
_diffrn_reflns_av_unetI/netI 0.0478
_diffrn_reflns_Laue_measured_fraction_full 0.954
_diffrn_reflns_Laue_measured_fraction_max 0.982
_diffrn_reflns_limit_h_max 8
_diffrn_reflns_limit_h_min -8
_diffrn_reflns_limit_k_max 10
_diffrn_reflns_limit_k_min -11
_diffrn_reflns_limit_l_max 12
_diffrn_reflns_limit_l_min -10
_diffrn_reflns_number 3438
_diffrn_reflns_point_group_measured_fraction_full 0.954
_diffrn_reflns_point_group_measured_fraction_max 0.982
_diffrn_reflns_theta_full 25.242
_diffrn_reflns_theta_max 25.015
_diffrn_reflns_theta_min 1.963
_exptl_absorpt_coefficient_mu 0.726
_exptl_absorpt_correction_T_max 0.957
_exptl_absorpt_correction_T_min 0.867
_exptl_absorpt_correction_type multi-scan
_exptl_crystal_colour yellow
_exptl_crystal_density_diffrn 1.692
_exptl_crystal_density_method 'not measured'
_exptl_crystal_description plate
_exptl_crystal_F_000 364
_exptl_crystal_size_max 0.10
_exptl_crystal_size_mid 0.10
_exptl_crystal_size_min 0.05
_refine_diff_density_max 1.215
_refine_diff_density_min -1.301
_refine_diff_density_rms 0.109
_refine_ls_extinction_method none
_refine_ls_goodness_of_fit_ref 0.869
_refine_ls_hydrogen_treatment constr
_refine_ls_matrix_type full
_refine_ls_number_parameters 214
_refine_ls_number_reflns 2493
_refine_ls_number_restraints 59
_refine_ls_restrained_S_all 0.859
_refine_ls_R_factor_all 0.0408
_refine_ls_R_factor_gt 0.0378
_refine_ls_shift/su_max 0.000
_refine_ls_shift/su_mean 0.000
_refine_ls_structure_factor_coef Fsqd
_refine_ls_weighting_details 'w=1/[\s^2^(Fo^2^)+(0.1000P)^2^] where P=(Fo^2^+2Fc^2^)/3'
_refine_ls_weighting_scheme calc
_refine_ls_wR_factor_gt 0.1039
_refine_ls_wR_factor_ref 0.1065
_reflns_Friedel_coverage 0.000
_reflns_number_gt 2363
_reflns_number_total 2493
_reflns_threshold_expression 'I > 2\s(I)'
_cod_data_source_file c3dt53629g2.cif
_cod_data_source_block Pd(OCOCF3)2(cpeb)
_cod_database_code 7029577
_shelx_space_group_comment
;
The symmetry employed for this shelxl refinement is uniquely defined
by the following loop, which should always be used as a source of
symmetry information in preference to the above space-group names.
They are only intended as comments.
;
_shelx_estimated_absorpt_t_min 0.867
_shelx_estimated_absorpt_t_max 0.957
_shelxl_version_number 2013-4

loop_
_space_group_symop_operation_xyz
'x, y, z'
'-x, -y, -z'

loop_
_atom_site_label
_atom_site_type_symbol
_atom_site_fract_x
_atom_site_fract_y
_atom_site_fract_z
_atom_site_U_iso_or_equiv
_atom_site_adp_type
_atom_site_occupancy
_atom_site_site_symmetry_order
_atom_site_calc_flag
_atom_site_refinement_flags_posn
_atom_site_refinement_flags_adp
_atom_site_refinement_flags_occupancy
Pd01 Pd 0.0000 0.5000 1.0000 0.01106(16) Uani 1 2 d S U P
O001 O -0.0675(3) 0.6143(3) 0.8147(2) 0.0154(5) Uani 1 1 d . U .
F1 F -0.0994(3) 0.7441(3) 0.5681(2) 0.0336(6) Uani 1 1 d . U .
F3 F -0.3277(3) 0.9017(3) 0.6014(2) 0.0392(7) Uani 1 1 d . U .
O002 O -0.2200(3) 0.8210(3) 0.8590(2) 0.0199(6) Uani 1 1 d . U .
N001 N -0.1272(4) 0.3378(3) 0.9790(3) 0.0115(6) Uani 1 1 d . U .
F2 F -0.0504(4) 0.9309(3) 0.6257(3) 0.0476(7) Uani 1 1 d . U .
C00P C 0.4940(4) 0.4355(4) 0.7245(3) 0.0139(7) Uani 1 1 d . U .
C00R C -0.2799(4) 0.3092(4) 1.0456(3) 0.0142(7) Uani 1 1 d . U .
C00A C -0.1370(5) 0.1358(4) 0.8906(3) 0.0142(7) Uani 1 1 d . U .
H00A H -0.0862 0.0776 0.8356 0.017 Uiso 1 1 calc R U .
C00B C 0.4185(4) 0.5257(4) 0.8055(3) 0.0150(7) Uani 1 1 d . U .
C00C C -0.2923(5) 0.1063(4) 0.9597(4) 0.0162(7) Uani 1 1 d . U .
H00C H -0.3475 0.0267 0.9538 0.019 Uiso 1 1 calc R U .
C00D C -0.1510(4) 0.7471(4) 0.7887(3) 0.0141(7) Uani 1 1 d . U .
C00E C 0.4078(4) 0.3220(4) 0.7102(3) 0.0153(7) Uani 1 1 d . U .
C00F C -0.0569(4) 0.2509(4) 0.9028(3) 0.0137(7) Uani 1 1 d . U .
C00G C 0.3523(4) 0.5976(4) 0.8746(3) 0.0138(7) Uani 1 1 d . U .
C00H C -0.3649(4) 0.1945(4) 1.0368(4) 0.0173(8) Uani 1 1 d . U .
H00H H -0.4721 0.1772 1.0837 0.021 Uiso 1 1 calc R U .
C00I C 0.2428(5) 0.2964(4) 0.7778(3) 0.0153(7) Uani 1 1 d . U .
C00J C 0.4828(5) 0.2343(4) 0.6316(3) 0.0170(7) Uani 1 1 d . U .
H00J H 0.4260 0.1565 0.6233 0.020 Uiso 1 1 calc R U .
C00K C 0.7257(5) 0.3736(4) 0.5788(4) 0.0197(8) Uani 1 1 d . U .
H00K H 0.8338 0.3912 0.5333 0.024 Uiso 1 1 calc R U .
C00L C 0.6410(5) 0.2610(4) 0.5652(4) 0.0200(8) Uani 1 1 d . U .
H00L H 0.6913 0.2022 0.5105 0.024 Uiso 1 1 calc R U .
C00M C 0.1069(4) 0.2807(4) 0.8355(3) 0.0135(7) Uani 1 1 d . U .
C00N C 0.6541(5) 0.4602(4) 0.6578(3) 0.0171(7) Uani 1 1 d . U .
H00N H 0.7134 0.5364 0.6668 0.020 Uiso 1 1 calc R U .
C00O C -0.1567(5) 0.8306(4) 0.6436(4) 0.0233(8) Uani 1 1 d . U .

loop_
_atom_site_aniso_label
_atom_site_aniso_U_11
_atom_site_aniso_U_22
_atom_site_aniso_U_33
_atom_site_aniso_U_23
_atom_site_aniso_U_13
_atom_site_aniso_U_12
Pd01 0.0129(2) 0.0125(2) 0.0096(2) -0.00349(15) 0.00418(13) -0.00639(15)
O001 0.0194(12) 0.0147(13) 0.0134(12) -0.0042(10) 0.0029(10) -0.0061(10)
F1 0.0479(14) 0.0346(15) 0.0142(12) -0.0076(11) 0.0104(10) 0.0018(12)
F3 0.0460(14) 0.0381(16) 0.0243(13) -0.0096(12) -0.0099(11) 0.0157(12)
O002 0.0219(12) 0.0217(15) 0.0164(13) -0.0069(11) 0.0064(10) -0.0035(11)
N001 0.0131(12) 0.0122(15) 0.0099(14) -0.0035(12) 0.0021(11) -0.0038(11)
F2 0.0763(19) 0.0416(17) 0.0295(14) -0.0002(13) 0.0162(14) -0.0377(15)
C00P 0.0160(15) 0.0159(18) 0.0082(16) -0.0017(14) 0.0025(13) -0.0018(14)
C00R 0.0135(15) 0.0165(19) 0.0124(17) -0.0029(14) 0.0007(13) -0.0039(14)
C00A 0.0180(15) 0.0125(18) 0.0129(17) -0.0048(14) 0.0024(13) -0.0033(14)
C00B 0.0129(15) 0.0193(19) 0.0137(18) -0.0021(15) 0.0018(13) -0.0089(14)
C00C 0.0156(15) 0.0135(18) 0.0218(19) -0.0064(15) 0.0022(14) -0.0064(14)
C00D 0.0121(15) 0.0179(19) 0.0131(17) -0.0022(14) 0.0016(13) -0.0080(14)
C00E 0.0141(15) 0.0193(19) 0.0111(17) -0.0026(14) 0.0020(13) -0.0026(14)
C00F 0.0148(15) 0.0164(18) 0.0094(16) -0.0018(14) 0.0009(13) -0.0044(14)
C00G 0.0117(14) 0.0182(19) 0.0144(17) -0.0039(15) 0.0066(13) -0.0112(14)
C00H 0.0139(15) 0.018(2) 0.0212(19) -0.0057(16) 0.0065(14) -0.0061(14)
C00I 0.0194(16) 0.0160(19) 0.0135(17) -0.0077(15) 0.0010(14) -0.0055(14)
C00J 0.0199(16) 0.019(2) 0.0136(17) -0.0065(15) 0.0039(13) -0.0058(15)
C00K 0.0179(16) 0.024(2) 0.0156(18) -0.0026(16) 0.0068(14) -0.0051(15)
C00L 0.0254(17) 0.020(2) 0.0147(18) -0.0054(15) 0.0067(14) -0.0043(16)
C00M 0.0188(16) 0.0113(17) 0.0116(17) -0.0045(14) 0.0014(13) -0.0040(14)
C00N 0.0155(15) 0.021(2) 0.0166(18) -0.0049(15) 0.0037(13) -0.0078(14)
C00O 0.0310(19) 0.020(2) 0.0182(19) -0.0040(16) 0.0056(16) -0.0057(17)

loop_
_atom_type_symbol
_atom_type_description
_atom_type_scat_dispersion_real
_atom_type_scat_dispersion_imag
_atom_type_scat_source
C C 0.0033 0.0016 'International Tables Vol C Tables 4.2.6.8 and 6.1.1.4'
H H 0.0000 0.0000 'International Tables Vol C Tables 4.2.6.8 and 6.1.1.4'
N N 0.0061 0.0033 'International Tables Vol C Tables 4.2.6.8 and 6.1.1.4'
O O 0.0106 0.0060 'International Tables Vol C Tables 4.2.6.8 and 6.1.1.4'
F F 0.0171 0.0103 'International Tables Vol C Tables 4.2.6.8 and 6.1.1.4'
Pd Pd -0.9988 1.0072 'International Tables Vol C Tables 4.2.6.8 and 6.1.1.4'

loop_
_geom_angle_atom_site_label_1
_geom_angle_atom_site_label_2
_geom_angle_atom_site_label_3
_geom_angle
_geom_angle_site_symmetry_1
_geom_angle_site_symmetry_3
_geom_angle_publ_flag
O001 Pd01 O001 180.00(14) . 2_567 no
O001 Pd01 N001 89.78(11) . 2_567 no
O001 Pd01 N001 90.22(11) 2_567 2_567 no
O001 Pd01 N001 90.22(11) . . no
O001 Pd01 N001 89.78(11) 2_567 . no
N001 Pd01 N001 180.0 2_567 . no
C00D O001 Pd01 119.2(2) . . no
C00F N001 C00R 118.3(3) . . no
C00F N001 Pd01 120.8(2) . . no
C00R N001 Pd01 120.8(2) . . no
C00N C00P C00E 119.3(3) . . no
C00N C00P C00B 120.1(3) . . no
C00E C00P C00B 120.5(3) . . no
N001 C00R C00H 121.8(3) . . no
N001 C00R C00G 117.5(3) . 2_567 no
C00H C00R C00G 120.7(3) . 2_567 no
C00F C00A C00C 119.4(3) . . no
C00F C00A H00A 120.3 . . no
C00C C00A H00A 120.3 . . no
C00G C00B C00P 178.0(4) . . no
C00H C00C C00A 118.9(3) . . no
C00H C00C H00C 120.6 . . no
C00A C00C H00C 120.6 . . no
O002 C00D O001 130.8(3) . . no
O002 C00D C00O 115.6(3) . . no
O001 C00D C00O 113.6(3) . . no
C00J C00E C00P 120.1(3) . . no
C00J C00E C00I 120.1(3) . . no
C00P C00E C00I 119.7(3) . . no
N001 C00F C00A 122.0(3) . . no
N001 C00F C00M 117.6(3) . . no
C00A C00F C00M 120.5(3) . . no
C00B C00G C00R 176.4(4) . 2_567 no
C00C C00H C00R 119.6(3) . . no
C00C C00H H00H 120.2 . . no
C00R C00H H00H 120.2 . . no
C00M C00I C00E 177.0(4) . . no
C00L C00J C00E 119.8(3) . . no
C00L C00J H00J 120.1 . . no
C00E C00J H00J 120.1 . . no
C00N C00K C00L 120.7(3) . . no
C00N C00K H00K 119.6 . . no
C00L C00K H00K 119.6 . . no
C00J C00L C00K 120.0(3) . . no
C00J C00L H00L 120.0 . . no
C00K C00L H00L 120.0 . . no
C00I C00M C00F 175.4(4) . . no
C00K C00N C00P 119.9(3) . . no
C00K C00N H00N 120.0 . . no
C00P C00N H00N 120.0 . . no
F1 C00O F2 107.9(3) . . no
F1 C00O F3 106.6(3) . . no
F2 C00O F3 107.6(3) . . no
F1 C00O C00D 114.1(3) . . no
F2 C00O C00D 109.3(3) . . no
F3 C00O C00D 111.2(3) . . no

loop_
_geom_bond_atom_site_label_1
_geom_bond_atom_site_label_2
_geom_bond_distance
_geom_bond_site_symmetry_2
_geom_bond_publ_flag
Pd01 O001 2.015(3) . no
Pd01 O001 2.015(3) 2_567 no
Pd01 N001 2.032(3) 2_567 no
Pd01 N001 2.032(3) . no
O001 C00D 1.260(4) . no
F1 C00O 1.328(4) . no
F3 C00O 1.331(5) . no
O002 C00D 1.219(4) . no
N001 C00F 1.358(4) . no
N001 C00R 1.361(4) . no
F2 C00O 1.329(5) . no
C00P C00N 1.400(5) . no
C00P C00E 1.408(5) . no
C00P C00B 1.430(5) . no
C00R C00H 1.394(5) . no
C00R C00G 1.435(5) 2_567 no
C00A C00F 1.389(5) . no
C00A C00C 1.391(5) . no
C00A H00A 0.9500 . no
C00B C00G 1.191(5) . no
C00C C00H 1.379(5) . no
C00C H00C 0.9500 . no
C00D C00O 1.548(5) . no
C00E C00J 1.393(5) . no
C00E C00I 1.438(5) . no
C00F C00M 1.437(5) . no
C00G C00R 1.435(5) 2_567 no
C00H H00H 0.9500 . no
C00I C00M 1.186(5) . ?
C00J C00L 1.390(5) . ?
C00J H00J 0.9500 . ?
C00K C00N 1.381(5) . ?
C00K C00L 1.391(5) . ?
C00K H00K 0.9500 . ?
C00L H00L 0.9500 . ?
C00N H00N 0.9500 . ?
